data_2211762
loop_
_publ_author_name
'Zhou, Yan-Ling'
'Zeng, Ming-Hua'
'Ng, Seik Weng'

_publ_section_title
;Bis[(1<i>H</i>-benzimidazol-2-yl)methanol-\k^2^<i>N</i>,<i>O</i>](nitrato-\k^2^<i>O</i>,<i>O</i>')zinc(II)
 nitrate monohydrate
;
_journal_coeditor_code CI2231
_journal_issue 1
_journal_name_full 'Acta Crystallographica Section E'
_journal_page_first m15
_journal_page_last m16
_journal_paper_doi 10.1107/S1600536806051166
_journal_volume 63
_journal_year 2007
_chemical_formula_iupac '[Zn (N O3) (C8 H8 N2 O)2] N O3, H2 O'
_chemical_formula_moiety 'C16 H16 N5 O5 Zn +, N O3 -, H2 O'
_chemical_formula_sum 'C16 H18 N6 O9 Zn'
_chemical_formula_weight 503.73
_chemical_name_systematic
;
Bis[(1H-benzimidazol-2-yl)methanol-\k^2^N,O](nitrato-\k^2^O,O')zinc(II)
nitrate monohydrate
;
_space_group_IT_number 2
_symmetry_cell_setting triclinic
_symmetry_space_group_name_Hall '-P 1'
_symmetry_space_group_name_H-M 'P -1'
_atom_sites_solution_hydrogens geom
_atom_sites_solution_primary direct
_atom_sites_solution_secondary difmap
_audit_creation_method SHELXL-97
_cell_angle_alpha 81.506(2)
_cell_angle_beta 80.678(2)
_cell_angle_gamma 69.867(2)
_cell_formula_units_Z 2
_cell_length_a 8.2287(8)
_cell_length_b 9.6745(9)
_cell_length_c 13.5420(10)
_cell_measurement_reflns_used 1775
_cell_measurement_temperature 293(2)
_cell_measurement_theta_max 25.3
_cell_measurement_theta_min 2.6
_cell_volume 993.89(15)
_computing_cell_refinement 'SAINT (Bruker, 2004)'
_computing_data_collection 'APEX2 (Bruker, 2004)'
_computing_data_reduction SAINT
_computing_molecular_graphics 'X-SEED (Barbour, 2001)'
_computing_publication_material SHELXL97
_computing_structure_refinement 'SHELXL97 (Sheldrick, 1997)'
_computing_structure_solution 'SHELXS97 (Sheldrick, 1997)'
_diffrn_ambient_temperature 293(2)
_diffrn_measured_fraction_theta_full 0.98
_diffrn_measured_fraction_theta_max 0.98
_diffrn_measurement_device_type 'Bruker APEX2 area-detector'
_diffrn_measurement_method '\f and \w'
_diffrn_radiation_monochromator graphite
_diffrn_radiation_source 'fine-focus sealed tube'
_diffrn_radiation_type MoK\a
_diffrn_radiation_wavelength 0.71073
_diffrn_reflns_av_R_equivalents 0.020
_diffrn_reflns_av_sigmaI/netI 0.044
_diffrn_reflns_limit_h_max 9
_diffrn_reflns_limit_h_min -8
_diffrn_reflns_limit_k_max 11
_diffrn_reflns_limit_k_min -7
_diffrn_reflns_limit_l_max 16
_diffrn_reflns_limit_l_min -14
_diffrn_reflns_number 5025
_diffrn_reflns_theta_full 25.0
_diffrn_reflns_theta_max 25.0
_diffrn_reflns_theta_min 1.5
_diffrn_standards_number 0
_exptl_absorpt_coefficient_mu 1.301
_exptl_absorpt_correction_T_max 0.903
_exptl_absorpt_correction_T_min 0.781
_exptl_absorpt_correction_type multi-scan
_exptl_absorpt_process_details '(<i>SADABS</i>; Sheldrick, 1996)'
_exptl_crystal_colour 'Pale yellow'
_exptl_crystal_density_diffrn 1.683
_exptl_crystal_density_method 'not measured'
_exptl_crystal_description Plate
_exptl_crystal_F_000 516
_exptl_crystal_size_max 0.20
_exptl_crystal_size_mid 0.15
_exptl_crystal_size_min 0.08
_refine_diff_density_max 0.42
_refine_diff_density_min -0.38
_refine_ls_extinction_method none
_refine_ls_goodness_of_fit_ref 1.06
_refine_ls_hydrogen_treatment mixed
_refine_ls_matrix_type full
_refine_ls_number_parameters 313
_refine_ls_number_reflns 3444
_refine_ls_number_restraints 6
_refine_ls_restrained_S_all 1.06
_refine_ls_R_factor_all 0.050
_refine_ls_R_factor_gt 0.042
_refine_ls_shift/su_max 0.001
_refine_ls_shift/su_mean 0.000
_refine_ls_structure_factor_coef Fsqd
_refine_ls_weighting_details 'calc w=1/[\s^2^(Fo^2^)+(0.0636P)^2^+0.1377P] where P=(Fo^2^+2Fc^2^)/3'
_refine_ls_weighting_scheme calc
_refine_ls_wR_factor_gt 0.101
_refine_ls_wR_factor_ref 0.114
_reflns_number_gt 2947
_reflns_number_total 3444
_reflns_threshold_expression I>2\s(I)
_cod_data_source_file ci2231.cif
_cod_data_source_block I
_cod_depositor_comments
;
The following automatic conversions were performed:
'_symmetry_cell_setting' value 'Triclinic' changed to 'triclinic'
according to '/home/saulius/struct/CIF-dictionaries/cif_core.dic'
dictionary named 'cif_core.dic' version 2.4.1 from 2010-06-29.

Automatic conversion script
Id: cif_fix_enum 1527 2010-12-29 10:47:43Z saulius 

The following automatic conversions were performed:

'_symmetry_cell_setting' value 'Triclinic' changed to 'triclinic'
according to /home/saulius/struct/CIF-dictionaries/cif_core.dic
dictionary named 'cif_core.dic' version 2.4.1 from 2010-06-29.

Automatic conversion script
Id: cif_fix_values 1715 2011-07-08 13:25:40Z adriana 
;
_cod_database_code 2211762
_cod_database_fobs_code 2211762

loop_
_symmetry_equiv_pos_as_xyz
'x, y, z'
'-x, -y, -z'

loop_
_atom_site_type_symbol
_atom_site_label
_atom_site_fract_x
_atom_site_fract_y
_atom_site_fract_z
_atom_site_U_iso_or_equiv
_atom_site_adp_type
_atom_site_calc_flag
_atom_site_refinement_flags
_atom_site_occupancy
Zn Zn1 0.63068(5) 0.28762(4) 0.71867(3) 0.03887(16) Uani d . 1
O O1 0.7129(4) 0.4602(3) 0.61315(18) 0.0498(6) Uani d D 1
O O2 0.8274(4) 0.1249(3) 0.80316(19) 0.0552(7) Uani d D 1
O O3 0.3507(3) 0.3877(3) 0.70619(18) 0.0528(6) Uani d . 1
O O4 0.4400(4) 0.1801(3) 0.7952(2) 0.0597(7) Uani d . 1
O O5 0.1635(4) 0.2852(4) 0.7842(2) 0.0794(9) Uani d . 1
O O6 1.0456(4) 0.1810(3) 0.23550(19) 0.0685(8) Uani d . 1
O O7 0.9411(4) 0.3797(3) 0.1372(2) 0.0639(8) Uani d . 1
O O8 1.0147(4) 0.1678(3) 0.0834(2) 0.0733(9) Uani d . 1
O O1w 0.9389(4) 0.5498(4) 0.6807(2) 0.0660(8) Uani d D 1
N N1 0.7096(3) 0.1969(3) 0.58860(18) 0.0362(6) Uani d . 1
N N2 0.8324(4) 0.1899(3) 0.4307(2) 0.0428(7) Uani d D 1
N N3 0.6455(3) 0.3992(3) 0.82755(18) 0.0364(6) Uani d . 1
N N4 0.7730(4) 0.4208(3) 0.9528(2) 0.0436(7) Uani d D 1
N N5 0.3140(4) 0.2837(4) 0.7627(2) 0.0518(8) Uani d . 1
N N6 0.9990(4) 0.2446(4) 0.1516(2) 0.0480(7) Uani d . 1
C C1 0.7183(4) 0.0643(4) 0.5560(2) 0.0366(7) Uani d . 1
C C2 0.6608(4) -0.0497(4) 0.6050(3) 0.0428(8) Uani d . 1
H H2 0.6090 -0.0474 0.6714 0.051 Uiso calc R 1
C C3 0.6835(5) -0.1657(4) 0.5515(3) 0.0504(9) Uani d . 1
H H3 0.6439 -0.2427 0.5821 0.060 Uiso calc R 1
C C4 0.7641(5) -0.1721(4) 0.4527(3) 0.0531(9) Uani d . 1
H H4 0.7782 -0.2538 0.4195 0.064 Uiso calc R 1
C C5 0.8235(5) -0.0603(4) 0.4030(3) 0.0482(9) Uani d . 1
H H5 0.8783 -0.0647 0.3373 0.058 Uiso calc R 1
C C6 0.7972(4) 0.0583(4) 0.4562(2) 0.0395(8) Uani d . 1
C C7 0.7782(4) 0.2673(4) 0.5116(2) 0.0378(7) Uani d . 1
C C8 0.7888(5) 0.4168(4) 0.5156(3) 0.0496(9) Uani d . 1
H H8A 0.9094 0.4138 0.5039 0.059 Uiso calc R 1
H H8B 0.7258 0.4867 0.4645 0.059 Uiso calc R 1
C C9 0.5821(4) 0.5475(4) 0.8472(2) 0.0377(7) Uani d . 1
C C10 0.4643(5) 0.6696(4) 0.8017(3) 0.0469(9) Uani d . 1
H H10 0.4082 0.6612 0.7496 0.056 Uiso calc R 1
C C11 0.4330(5) 0.8044(4) 0.8362(3) 0.0564(10) Uani d . 1
H H11 0.3544 0.8886 0.8068 0.068 Uiso calc R 1
C C12 0.5167(6) 0.8169(4) 0.9142(3) 0.0610(11) Uani d . 1
H H12 0.4936 0.9100 0.9349 0.073 Uiso calc R 1
C C13 0.6315(5) 0.6975(4) 0.9613(3) 0.0539(10) Uani d . 1
H H13 0.6855 0.7069 1.0140 0.065 Uiso calc R 1
C C14 0.6637(4) 0.5609(4) 0.9267(2) 0.0417(8) Uani d . 1
C C15 0.7580(4) 0.3290(4) 0.8921(2) 0.0389(7) Uani d . 1
C C16 0.8541(5) 0.1691(4) 0.8933(2) 0.0460(8) Uani d . 1
H H16A 0.9773 0.1497 0.8955 0.055 Uiso calc R 1
H H16B 0.8101 0.1154 0.9517 0.055 Uiso calc R 1
H H1O 0.782(5) 0.485(6) 0.641(4) 0.11(2) Uiso d D 1
H H2O 0.855(5) 0.0325(12) 0.808(3) 0.056(12) Uiso d D 1
H H1W1 0.996(6) 0.478(4) 0.719(3) 0.084(17) Uiso d D 1
H H1W2 0.900(6) 0.628(3) 0.711(3) 0.090(19) Uiso d D 1
H H2N 0.881(6) 0.218(5) 0.3748(19) 0.088(16) Uiso d D 1
H H4N 0.837(4) 0.393(4) 1.0003(19) 0.048(10) Uiso d D 1

loop_
_atom_site_aniso_label
_atom_site_aniso_U_11
_atom_site_aniso_U_22
_atom_site_aniso_U_33
_atom_site_aniso_U_12
_atom_site_aniso_U_13
_atom_site_aniso_U_23
Zn1 0.0469(3) 0.0401(3) 0.0314(2) -0.01608(18) -0.00224(16) -0.00750(16)
O1 0.0711(18) 0.0497(15) 0.0372(13) -0.0326(13) 0.0014(12) -0.0081(11)
O2 0.0726(18) 0.0408(16) 0.0455(14) -0.0046(13) -0.0153(12) -0.0089(12)
O3 0.0508(15) 0.0615(17) 0.0481(15) -0.0217(13) -0.0064(11) -0.0033(13)
O4 0.0673(18) 0.0543(17) 0.0574(16) -0.0234(14) -0.0033(13) -0.0012(13)
O5 0.0532(18) 0.113(3) 0.083(2) -0.0460(17) 0.0105(15) -0.0174(19)
O6 0.0733(19) 0.079(2) 0.0406(15) -0.0107(16) -0.0144(13) 0.0078(14)
O7 0.078(2) 0.0454(17) 0.0676(18) -0.0107(14) -0.0248(15) -0.0090(14)
O8 0.104(2) 0.0565(18) 0.0601(18) -0.0157(16) -0.0254(17) -0.0171(15)
O1w 0.0637(19) 0.085(3) 0.0547(18) -0.0283(18) -0.0079(15) -0.0131(18)
N1 0.0441(15) 0.0366(15) 0.0299(13) -0.0161(12) -0.0013(11) -0.0057(11)
N2 0.0512(18) 0.0500(18) 0.0290(15) -0.0216(14) 0.0009(13) -0.0033(13)
N3 0.0436(15) 0.0380(15) 0.0290(13) -0.0160(12) -0.0034(11) -0.0030(11)
N4 0.0504(17) 0.0532(19) 0.0312(15) -0.0209(14) -0.0100(13) -0.0013(13)
N5 0.054(2) 0.062(2) 0.0448(17) -0.0233(17) 0.0010(15) -0.0197(16)
N6 0.0477(17) 0.053(2) 0.0403(17) -0.0136(15) -0.0065(13) -0.0022(15)
C1 0.0376(17) 0.0366(18) 0.0356(17) -0.0096(14) -0.0075(13) -0.0066(14)
C2 0.0439(19) 0.042(2) 0.0408(18) -0.0151(15) -0.0015(15) -0.0013(15)
C3 0.057(2) 0.039(2) 0.058(2) -0.0174(17) -0.0152(18) -0.0019(17)
C4 0.058(2) 0.043(2) 0.061(2) -0.0108(18) -0.0139(19) -0.0199(18)
C5 0.049(2) 0.056(2) 0.0390(18) -0.0114(17) -0.0059(15) -0.0164(17)
C6 0.0374(18) 0.047(2) 0.0337(17) -0.0108(15) -0.0065(14) -0.0079(15)
C7 0.0428(18) 0.0443(19) 0.0296(16) -0.0183(15) -0.0035(13) -0.0045(14)
C8 0.071(2) 0.046(2) 0.0370(18) -0.0307(18) -0.0024(17) 0.0018(15)
C9 0.0439(18) 0.0379(18) 0.0303(16) -0.0157(15) 0.0028(13) -0.0030(13)
C10 0.054(2) 0.045(2) 0.0394(19) -0.0154(17) -0.0022(16) -0.0023(16)
C11 0.065(3) 0.039(2) 0.055(2) -0.0111(18) 0.0071(19) -0.0027(17)
C12 0.078(3) 0.044(2) 0.061(2) -0.025(2) 0.014(2) -0.0158(19)
C13 0.071(3) 0.062(3) 0.0393(19) -0.036(2) 0.0031(18) -0.0140(18)
C14 0.049(2) 0.046(2) 0.0330(17) -0.0224(16) 0.0010(14) -0.0049(15)
C15 0.0434(19) 0.044(2) 0.0297(16) -0.0176(15) -0.0012(14) -0.0016(14)
C16 0.052(2) 0.047(2) 0.0350(18) -0.0115(16) -0.0077(15) 0.0005(15)

loop_
_atom_type_symbol
_atom_type_description
_atom_type_scat_dispersion_real
_atom_type_scat_dispersion_imag
_atom_type_scat_source
C C 0.0033 0.0016 'International Tables Vol C Tables 4.2.6.8 and 6.1.1.4'
H H 0.0000 0.0000 'International Tables Vol C Tables 4.2.6.8 and 6.1.1.4'
N N 0.0061 0.0033 'International Tables Vol C Tables 4.2.6.8 and 6.1.1.4'
O O 0.0106 0.0060 'International Tables Vol C Tables 4.2.6.8 and 6.1.1.4'
Zn Zn 0.2839 1.4301 'International Tables Vol C Tables 4.2.6.8 and 6.1.1.4'

loop_
_geom_angle_atom_site_label_1
_geom_angle_atom_site_label_2
_geom_angle_atom_site_label_3
_geom_angle
_geom_angle_publ_flag
O1 Zn1 O2 117.30(10) yes
O1 Zn1 O3 96.20(10) yes
O1 Zn1 O4 154.10(10) yes
O1 Zn1 N1 76.20(10) yes
O1 Zn1 N3 85.30(10) yes
O2 Zn1 O3 145.40(10) yes
O2 Zn1 O4 88.60(10) yes
O2 Zn1 N1 96.70(10) yes
O2 Zn1 N3 77.10(10) yes
O3 Zn1 O4 58.10(10) yes
O3 Zn1 N1 99.50(10) yes
O3 Zn1 N3 98.80(10) yes
O4 Zn1 N1 103.10(10) yes
O4 Zn1 N3 100.80(10) yes
N1 Zn1 N3 155.20(10) yes
C8 O1 Zn1 114.9(2) ?
C8 O1 H1O 110(4) ?
Zn1 O1 H1O 108(4) ?
C16 O2 Zn1 115.8(2) ?
C16 O2 H2O 110(3) ?
Zn1 O2 H2O 128(3) ?
N5 O3 Zn1 93.0(2) ?
N5 O4 Zn1 92.4(2) ?
H1W1 O1w H1W2 110(5) ?
C7 N1 C1 106.0(3) ?
C7 N1 Zn1 119.0(2) ?
C1 N1 Zn1 134.9(2) ?
C7 N2 C6 107.8(3) ?
C7 N2 H2N 125(3) ?
C6 N2 H2N 127(3) ?
C15 N3 C9 106.4(3) ?
C15 N3 Zn1 117.5(2) ?
C9 N3 Zn1 135.2(2) ?
C15 N4 C14 108.2(3) ?
C15 N4 H4N 124(2) ?
C14 N4 H4N 128(2) ?
O5 N5 O4 122.3(4) ?
O5 N5 O3 121.3(4) ?
O4 N5 O3 116.5(3) ?
O7 N6 O8 120.4(3) ?
O7 N6 O6 121.1(3) ?
O8 N6 O6 118.5(3) ?
C2 C1 N1 130.7(3) ?
C2 C1 C6 120.6(3) ?
N1 C1 C6 108.7(3) ?
C3 C2 C1 117.1(3) ?
C3 C2 H2 121.4 ?
C1 C2 H2 121.4 ?
C2 C3 C4 122.1(4) ?
C2 C3 H3 119.0 ?
C4 C3 H3 119.0 ?
C5 C4 C3 121.6(3) ?
C5 C4 H4 119.2 ?
C3 C4 H4 119.2 ?
C4 C5 C6 116.4(3) ?
C4 C5 H5 121.8 ?
C6 C5 H5 121.8 ?
C5 C6 N2 132.6(3) ?
C5 C6 C1 122.2(3) ?
N2 C6 C1 105.2(3) ?
N1 C7 N2 112.3(3) ?
N1 C7 C8 122.5(3) ?
N2 C7 C8 125.2(3) ?
O1 C8 C7 107.1(3) ?
O1 C8 H8A 110.3 ?
C7 C8 H8A 110.3 ?
O1 C8 H8B 110.3 ?
C7 C8 H8B 110.3 ?
H8A C8 H8B 108.5 ?
C10 C9 N3 131.3(3) ?
C10 C9 C14 120.8(3) ?
N3 C9 C14 107.9(3) ?
C11 C10 C9 117.5(3) ?
C11 C10 H10 121.2 ?
C9 C10 H10 121.2 ?
C10 C11 C12 121.2(4) ?
C10 C11 H11 119.4 ?
C12 C11 H11 119.4 ?
C13 C12 C11 122.3(4) ?
C13 C12 H12 118.8 ?
C11 C12 H12 118.8 ?
C12 C13 C14 116.7(4) ?
C12 C13 H13 121.6 ?
C14 C13 H13 121.6 ?
N4 C14 C13 132.9(3) ?
N4 C14 C9 105.7(3) ?
C13 C14 C9 121.4(3) ?
N3 C15 N4 111.8(3) ?
N3 C15 C16 122.1(3) ?
N4 C15 C16 126.1(3) ?
O2 C16 C15 106.3(3) ?
O2 C16 H16A 110.5 ?
C15 C16 H16A 110.5 ?
O2 C16 H16B 110.5 ?
C15 C16 H16B 110.5 ?
H16A C16 H16B 108.7 ?

loop_
_geom_bond_atom_site_label_1
_geom_bond_atom_site_label_2
_geom_bond_distance
_geom_bond_publ_flag
Zn1 O1 2.246(3) yes
Zn1 O2 2.173(3) yes
Zn1 O3 2.195(2) yes
Zn1 O4 2.213(3) yes
Zn1 N1 1.997(2) yes
Zn1 N3 1.993(3) yes
O1 C8 1.424(4) ?
O1 H1O 0.850(10) ?
O2 C16 1.424(4) ?
O2 H2O 0.840(10) ?
O3 N5 1.263(4) ?
O4 N5 1.255(4) ?
O5 N5 1.221(4) ?
O6 N6 1.261(4) ?
O7 N6 1.224(4) ?
O8 N6 1.233(4) ?
O1w H1W1 0.850(10) ?
O1w H1W2 0.850(10) ?
N1 C7 1.316(4) ?
N1 C1 1.393(4) ?
N2 C7 1.346(4) ?
N2 C6 1.385(5) ?
N2 H2N 0.850(10) ?
N3 C15 1.318(4) ?
N3 C9 1.398(4) ?
N4 C15 1.343(4) ?
N4 C14 1.376(4) ?
N4 H4N 0.850(10) ?
C1 C2 1.386(5) ?
C1 C6 1.403(4) ?
C2 C3 1.368(5) ?
C2 H2 0.93 ?
C3 C4 1.394(5) ?
C3 H3 0.93 ?
C4 C5 1.380(5) ?
C4 H4 0.93 ?
C5 C6 1.380(5) ?
C5 H5 0.93 ?
C7 C8 1.489(5) ?
C8 H8A 0.97 ?
C8 H8B 0.97 ?
C9 C10 1.380(5) ?
C9 C14 1.401(5) ?
C10 C11 1.376(5) ?
C10 H10 0.93 ?
C11 C12 1.392(6) ?
C11 H11 0.93 ?
C12 C13 1.363(6) ?
C12 H12 0.93 ?
C13 C14 1.392(5) ?
C13 H13 0.93 ?
C15 C16 1.474(5) ?
C16 H16A 0.97 ?
C16 H16B 0.97 ?

loop_
_geom_hbond_atom_site_label_D
_geom_hbond_atom_site_label_H
_geom_hbond_atom_site_label_A
_geom_hbond_site_symmetry_A
_geom_hbond_distance_DH
_geom_hbond_distance_HA
_geom_hbond_distance_DA
_geom_hbond_angle_DHA
_geom_hbond_publ_flag
O1 H1O O1w . 0.850(10) 1.800(10) 2.635(4) 172(5) yes
O2 H2O O6 2_756 0.840(10) 2.08(2) 2.877(4) 159(4) yes
O1w H1w1 O5 1_655 0.850(10) 2.07(2) 2.908(5) 168(5) yes
O1w H1w2 O6 2_766 0.850(10) 2.29(3) 3.038(5) 148(5) yes
N2 H2n O6 . 0.850(10) 2.14(2) 2.922(4) 154(4) yes
N4 H4n O7 1_556 0.850(10) 2.14(2) 2.959(4) 163(3) yes

loop_
_geom_torsion_atom_site_label_1
_geom_torsion_atom_site_label_2
_geom_torsion_atom_site_label_3
_geom_torsion_atom_site_label_4
_geom_torsion
N3 Zn1 O1 C8 158.5(3)
N1 Zn1 O1 C8 -4.8(2)
O2 Zn1 O1 C8 85.7(3)
O3 Zn1 O1 C8 -103.1(2)
O4 Zn1 O1 C8 -96.4(3)
N3 Zn1 O2 C16 6.1(2)
N1 Zn1 O2 C16 161.7(2)
O3 Zn1 O2 C16 -80.7(3)
O4 Zn1 O2 C16 -95.3(2)
O1 Zn1 O2 C16 83.8(3)
N3 Zn1 O3 N5 -96.53(19)
N1 Zn1 O3 N5 100.28(19)
O2 Zn1 O3 N5 -16.6(3)
O4 Zn1 O3 N5 0.76(18)
O1 Zn1 O3 N5 177.30(18)
N3 Zn1 O4 N5 93.0(2)
N1 Zn1 O4 N5 -94.0(2)
O2 Zn1 O4 N5 169.5(2)
O3 Zn1 O4 N5 -0.76(18)
O1 Zn1 O4 N5 -8.7(3)
N3 Zn1 N1 C7 -38.4(4)
O2 Zn1 N1 C7 -111.9(2)
O3 Zn1 N1 C7 98.7(2)
O4 Zn1 N1 C7 158.0(2)
O1 Zn1 N1 C7 4.6(2)
N3 Zn1 N1 C1 138.2(3)
O2 Zn1 N1 C1 64.7(3)
O3 Zn1 N1 C1 -84.7(3)
O4 Zn1 N1 C1 -25.4(3)
O1 Zn1 N1 C1 -178.8(3)
N1 Zn1 N3 C15 -77.0(3)
O2 Zn1 N3 C15 0.8(2)
O3 Zn1 N3 C15 145.8(2)
O4 Zn1 N3 C15 86.8(2)
O1 Zn1 N3 C15 -118.6(2)
N1 Zn1 N3 C9 91.3(4)
O2 Zn1 N3 C9 169.1(3)
O3 Zn1 N3 C9 -45.9(3)
O4 Zn1 N3 C9 -104.9(3)
O1 Zn1 N3 C9 49.6(3)
Zn1 O4 N5 O5 -178.5(3)
Zn1 O4 N5 O3 1.3(3)
Zn1 O3 N5 O5 178.5(3)
Zn1 O3 N5 O4 -1.3(3)
C7 N1 C1 C2 -178.0(3)
Zn1 N1 C1 C2 5.1(5)
C7 N1 C1 C6 0.6(3)
Zn1 N1 C1 C6 -176.3(2)
N1 C1 C2 C3 178.0(3)
C6 C1 C2 C3 -0.4(5)
C1 C2 C3 C4 1.4(5)
C2 C3 C4 C5 -0.9(6)
C3 C4 C5 C6 -0.6(5)
C4 C5 C6 N2 -177.4(3)
C4 C5 C6 C1 1.5(5)
C7 N2 C6 C5 179.5(3)
C7 N2 C6 C1 0.4(4)
C2 C1 C6 C5 -1.0(5)
N1 C1 C6 C5 -179.8(3)
C2 C1 C6 N2 178.1(3)
N1 C1 C6 N2 -0.6(4)
C1 N1 C7 N2 -0.3(4)
Zn1 N1 C7 N2 177.2(2)
C1 N1 C7 C8 178.4(3)
Zn1 N1 C7 C8 -4.1(4)
C6 N2 C7 N1 -0.1(4)
C6 N2 C7 C8 -178.7(3)
Zn1 O1 C8 C7 4.0(4)
N1 C7 C8 O1 -0.3(5)
N2 C7 C8 O1 178.2(3)
C15 N3 C9 C10 178.9(3)
Zn1 N3 C9 C10 9.7(5)
C15 N3 C9 C14 0.1(3)
Zn1 N3 C9 C14 -169.1(2)
N3 C9 C10 C11 -177.5(3)
C14 C9 C10 C11 1.1(5)
C9 C10 C11 C12 -0.1(5)
C10 C11 C12 C13 -0.9(6)
C11 C12 C13 C14 0.9(6)
C15 N4 C14 C13 -177.4(4)
C15 N4 C14 C9 0.2(4)
C12 C13 C14 N4 177.4(4)
C12 C13 C14 C9 0.1(5)
C10 C9 C14 N4 -179.1(3)
N3 C9 C14 N4 -0.2(4)
C10 C9 C14 C13 -1.1(5)
N3 C9 C14 C13 177.8(3)
C9 N3 C15 N4 0.0(4)
Zn1 N3 C15 N4 171.4(2)
C9 N3 C15 C16 -179.2(3)
Zn1 N3 C15 C16 -7.8(4)
C14 N4 C15 N3 -0.1(4)
C14 N4 C15 C16 179.1(3)
Zn1 O2 C16 C15 -10.5(3)
N3 C15 C16 O2 12.1(4)
N4 C15 C16 O2 -167.0(3)
